data_2212876
loop_
_publ_author_name
'Cs\"oregh, Ingeborg'
'Toda, Fumio'

_publ_section_title
;
 1,1,1,3,3,3-Hexafluoro-2,2-bis(4-hydroxyphenyl)propane--benzene (2/3)
;
_journal_coeditor_code GK2056
_journal_issue 4
_journal_name_full 'Acta Crystallographica Section E'
_journal_page_first o1769
_journal_page_last o1771
_journal_paper_doi 10.1107/S1600536807010677
_journal_volume 63
_journal_year 2007
_chemical_formula_iupac '2C15 H10 F6 O2 , 3C6 H6'
_chemical_formula_moiety '2C15 H10 F6 O2 , 3C6 H6'
_chemical_formula_sum 'C48 H38 F12 O4'
_chemical_formula_weight 906.78
_chemical_name_systematic
;
1,1,1,3,3,3-Hexafluoro-2,2-bis(4-hydroxyphenyl)propane--benzene (2/3)
;
_space_group_IT_number 15
_symmetry_cell_setting monoclinic
_symmetry_space_group_name_Hall '-C 2yc'
_symmetry_space_group_name_H-M 'C 1 2/c 1'
_atom_sites_solution_hydrogens geom
_atom_sites_solution_primary direct
_atom_sites_solution_secondary difmap
_cell_angle_alpha 90.00
_cell_angle_beta 99.57(2)
_cell_angle_gamma 90.00
_cell_formula_units_Z 4
_cell_length_a 20.173(3)
_cell_length_b 9.0580(10)
_cell_length_c 24.218(4)
_cell_measurement_reflns_used 5000
_cell_measurement_temperature 173(2)
_cell_measurement_theta_max 25.80
_cell_measurement_theta_min 2.47
_cell_volume 4363.7(11)
_computing_cell_refinement 'IPDS Software'
_computing_data_collection 'IPDS Software (Stoe & Cie, 1997)'
_computing_data_reduction 'IPDS Software'
_computing_molecular_graphics 'SHELXTL/XP (Sheldrick, 1990)'
_computing_publication_material 'SHELXL97 and PLATON (Spek, 2003)'
_computing_structure_refinement 'SHELXL97 (Sheldrick, 1997)'
_computing_structure_solution 'SHELXS97 (Sheldrick, 1997)'
_diffrn_ambient_temperature 173(2)
_diffrn_measured_fraction_theta_full 0.984
_diffrn_measured_fraction_theta_max 0.984
_diffrn_measurement_device_type 'Stoe IPDS'
_diffrn_measurement_method \f
_diffrn_radiation_monochromator graphite
_diffrn_radiation_source 'fine-focus sealed tube'
_diffrn_radiation_type MoK\a
_diffrn_radiation_wavelength 0.71073
_diffrn_reflns_av_R_equivalents 0.0587
_diffrn_reflns_av_sigmaI/netI 0.0461
_diffrn_reflns_limit_h_max 24
_diffrn_reflns_limit_h_min -23
_diffrn_reflns_limit_k_max 11
_diffrn_reflns_limit_k_min -10
_diffrn_reflns_limit_l_max 29
_diffrn_reflns_limit_l_min -29
_diffrn_reflns_number 14471
_diffrn_reflns_theta_full 25.90
_diffrn_reflns_theta_max 25.90
_diffrn_reflns_theta_min 2.47
_diffrn_standards_number 0
_exptl_absorpt_coefficient_mu 0.121
_exptl_absorpt_correction_type none
_exptl_crystal_colour colourless
_exptl_crystal_density_diffrn 1.380
_exptl_crystal_density_method 'not measured'
_exptl_crystal_description prism
_exptl_crystal_F_000 1864
_exptl_crystal_size_max 0.27
_exptl_crystal_size_mid 0.19
_exptl_crystal_size_min 0.09
_refine_diff_density_max 0.248
_refine_diff_density_min -0.228
_refine_ls_extinction_method none
_refine_ls_goodness_of_fit_ref 1.095
_refine_ls_hydrogen_treatment refU
_refine_ls_matrix_type full
_refine_ls_number_parameters 324
_refine_ls_number_reflns 4183
_refine_ls_number_restraints 0
_refine_ls_restrained_S_all 1.095
_refine_ls_R_factor_all 0.0643
_refine_ls_R_factor_gt 0.0398
_refine_ls_shift/su_max 0.000
_refine_ls_shift/su_mean 0.000
_refine_ls_structure_factor_coef Fsqd
_refine_ls_weighting_details 'calc w = 1/[\s^2^(Fo^2^)+(0.0385P)^2^+0.995P] where P=(Fo^2^+2Fc^2^)/3'
_refine_ls_weighting_scheme calc
_refine_ls_wR_factor_gt 0.0893
_refine_ls_wR_factor_ref 0.0961
_reflns_number_gt 2914
_reflns_number_total 4183
_reflns_threshold_expression I>2\s(I)
_cod_data_source_file gk2056.cif
_cod_data_source_block I
_cod_original_sg_symbol_H-M 'C 2/c'
_cod_database_code 2212876
_cod_database_fobs_code 2212876

loop_
_symmetry_equiv_pos_as_xyz
'x, y, z'
'-x, y, -z+1/2'
'x+1/2, y+1/2, z'
'-x+1/2, y+1/2, -z+1/2'
'-x, -y, -z'
'x, -y, z-1/2'
'-x+1/2, -y+1/2, -z'
'x+1/2, -y+1/2, z-1/2'

loop_
_atom_site_type_symbol
_atom_site_label
_atom_site_fract_x
_atom_site_fract_y
_atom_site_fract_z
_atom_site_U_iso_or_equiv
_atom_site_adp_type
_atom_site_calc_flag
_atom_site_refinement_flags
_atom_site_occupancy
C C1 0.28846(8) 0.57068(17) 0.35264(6) 0.0329(4) Uani d . 1
C C2 0.32657(9) 0.71803(19) 0.36147(8) 0.0428(4) Uani d . 1
F F21 0.35647(5) 0.73365(12) 0.41487(4) 0.0516(3) Uani d . 1
F F22 0.28539(6) 0.83428(11) 0.35008(5) 0.0578(3) Uani d . 1
F F23 0.37459(6) 0.73302(12) 0.32970(5) 0.0577(3) Uani d . 1
C C3 0.26583(9) 0.5486(2) 0.28882(7) 0.0409(4) Uani d . 1
F F31 0.22027(5) 0.44141(11) 0.27824(4) 0.0469(3) Uani d . 1
F F32 0.23868(6) 0.66947(12) 0.26233(4) 0.0536(3) Uani d . 1
F F33 0.31760(6) 0.51055(14) 0.26372(4) 0.0587(3) Uani d . 1
C C11 0.33243(8) 0.43694(17) 0.37374(6) 0.0306(3) Uani d . 1
C C12 0.40217(8) 0.44088(18) 0.38783(6) 0.0346(4) Uani d . 1
H H12 0.4255 0.5305 0.3841 0.041(5) Uiso calc R 1
C C13 0.43807(8) 0.31554(19) 0.40729(6) 0.0366(4) Uani d . 1
H H13 0.4856 0.3204 0.4177 0.043(5) Uiso calc R 1
C C14 0.40496(8) 0.18362(18) 0.41165(6) 0.0336(4) Uani d . 1
O O14 0.43832(6) 0.05582(13) 0.43058(5) 0.0427(3) Uani d . 1
H H14O 0.4870 0.0811 0.4415 0.079(7) Uiso d R 1
C C15 0.33584(8) 0.17674(18) 0.39640(7) 0.0360(4) Uani d . 1
H H15 0.3130 0.0857 0.3985 0.049(5) Uiso calc R 1
C C16 0.30025(8) 0.30237(17) 0.37816(6) 0.0345(4) Uani d . 1
H H16 0.2527 0.2971 0.3684 0.036(4) Uiso calc R 1
C C21 0.22800(8) 0.58251(17) 0.38415(6) 0.0308(3) Uani d . 1
C C22 0.23829(8) 0.5521(2) 0.44109(6) 0.0398(4) Uani d . 1
H H22 0.2820 0.5257 0.4594 0.043(5) Uiso calc R 1
C C23 0.18641(8) 0.5595(2) 0.47174(6) 0.0416(4) Uani d . 1
H H23 0.1946 0.5390 0.5108 0.046(5) Uiso calc R 1
C C24 0.12267(8) 0.59670(19) 0.44526(6) 0.0363(4) Uani d . 1
O O24 0.06880(6) 0.60280(15) 0.47392(5) 0.0473(3) Uani d . 1
H H24O 0.0851 0.5623 0.5091 0.088(8) Uiso d R 1
C C25 0.11167(8) 0.6302(2) 0.38895(7) 0.0392(4) Uani d . 1
H H25 0.0680 0.6574 0.3708 0.053(5) Uiso calc R 1
C C26 0.16415(8) 0.62422(18) 0.35900(6) 0.0364(4) Uani d . 1
H H26 0.1562 0.6492 0.3204 0.040(5) Uiso calc R 1
C C1B1 0.09588(13) 0.0688(3) 0.45284(9) 0.0741(7) Uani d . 1
H H1B1 0.0955 0.0293 0.4891 0.098(9) Uiso calc R 1
C C2B1 0.05507(13) 0.1858(3) 0.43426(11) 0.0806(8) Uani d . 1
H H2B1 0.0262 0.2265 0.4575 0.118(11) Uiso calc R 1
C C3B1 0.05590(14) 0.2436(3) 0.38276(13) 0.0823(8) Uani d . 1
H H3B1 0.0278 0.3249 0.3698 0.099(9) Uiso calc R 1
C C4B1 0.09799(16) 0.1831(4) 0.34942(12) 0.0906(8) Uani d . 1
H H4B1 0.0990 0.2232 0.3133 0.140(13) Uiso calc R 1
C C5B1 0.13832(13) 0.0658(3) 0.36785(10) 0.0760(7) Uani d . 1
H H5B1 0.1671 0.0247 0.3446 0.102(9) Uiso calc R 1
C C6B1 0.13721(11) 0.0085(3) 0.41927(8) 0.0610(6) Uani d . 1
H H6B1 0.1650 -0.0734 0.4321 0.074(7) Uiso calc R 1
C C1B2 0.0287 0.5101 0.2375 0.109(6) Uani d P 0.50
H H1B2 0.0483 0.4193 0.2291 0.23(5) Uiso d PR 0.50
C C2B2 0.0572 0.6430 0.2251 0.075(3) Uani d PR 0.50
H H2B2 0.0963 0.6431 0.2080 0.15(3) Uiso d PR 0.50
C C3B2 0.0286 0.7759 0.2376 0.070(3) Uani d PR 0.50
H H3B2 0.0482 0.8667 0.2291 0.12(2) Uiso d PR 0.50
C C1B3 0.0000 0.4808(4) 0.2500 0.081(6) Uani d SP 0.50
H H1B3 0.0000 0.3760 0.2500 0.15(4) Uiso d SPR 0.50
C C2B3 0.0499 0.5576(4) 0.2288 0.070(3) Uani d PR 0.50
H H2B3 0.0841 0.5051 0.2144 0.092(18) Uiso d PR 0.50
C C3B3 0.0499 0.7110(4) 0.2288 0.0485(17) Uani d PR 0.50
H H3B3 0.0841 0.7635 0.2144 0.087(17) Uiso d PR 0.50
C C4B3 0.0000 0.7878(4) 0.2500 0.052(2) Uani d SPR 0.50
H H4B3 0.0000 0.8926 0.2500 0.10(3) Uiso d SPR 0.50

loop_
_atom_site_aniso_label
_atom_site_aniso_U_11
_atom_site_aniso_U_22
_atom_site_aniso_U_33
_atom_site_aniso_U_12
_atom_site_aniso_U_13
_atom_site_aniso_U_23
C1 0.0405(9) 0.0288(8) 0.0305(8) 0.0008(7) 0.0087(7) 0.0009(6)
C2 0.0475(10) 0.0328(10) 0.0503(10) 0.0000(8) 0.0150(8) 0.0000(8)
F21 0.0512(6) 0.0429(6) 0.0604(7) -0.0099(5) 0.0084(5) -0.0151(5)
F22 0.0642(7) 0.0287(6) 0.0817(8) 0.0030(5) 0.0157(6) 0.0020(5)
F23 0.0600(7) 0.0439(6) 0.0759(8) -0.0079(6) 0.0307(6) 0.0103(5)
C3 0.0523(11) 0.0389(10) 0.0334(8) 0.0079(9) 0.0125(8) 0.0050(7)
F31 0.0643(7) 0.0413(6) 0.0323(5) 0.0034(5) -0.0005(4) -0.0065(4)
F32 0.0761(8) 0.0471(6) 0.0382(5) 0.0107(6) 0.0116(5) 0.0159(5)
F33 0.0695(7) 0.0751(8) 0.0366(5) 0.0172(6) 0.0238(5) 0.0040(5)
C11 0.0346(8) 0.0316(8) 0.0267(7) 0.0006(7) 0.0088(6) -0.0003(6)
C12 0.0371(9) 0.0342(9) 0.0349(8) -0.0049(8) 0.0128(7) -0.0021(7)
C13 0.0310(9) 0.0448(10) 0.0355(8) 0.0008(8) 0.0096(7) -0.0005(7)
C14 0.0358(9) 0.0366(9) 0.0293(8) 0.0060(8) 0.0079(6) 0.0026(6)
O14 0.0381(7) 0.0421(7) 0.0477(7) 0.0096(6) 0.0070(5) 0.0089(5)
C15 0.0375(9) 0.0307(9) 0.0393(8) -0.0035(8) 0.0046(7) 0.0030(7)
C16 0.0315(9) 0.0344(9) 0.0363(8) -0.0012(7) 0.0022(7) 0.0014(7)
C21 0.0358(9) 0.0286(8) 0.0278(7) 0.0014(7) 0.0052(6) -0.0014(6)
C22 0.0308(9) 0.0563(11) 0.0310(8) 0.0076(8) 0.0016(7) 0.0046(7)
C23 0.0356(9) 0.0612(11) 0.0281(8) 0.0090(9) 0.0054(7) 0.0075(7)
C24 0.0307(8) 0.0414(10) 0.0372(9) 0.0051(7) 0.0069(7) 0.0028(7)
O24 0.0315(6) 0.0668(9) 0.0451(7) 0.0109(6) 0.0106(5) 0.0123(6)
C25 0.0321(9) 0.0465(10) 0.0369(9) 0.0078(8) -0.0007(7) 0.0042(7)
C26 0.0419(9) 0.0387(9) 0.0272(8) 0.0057(8) 0.0014(7) 0.0029(7)
C1B1 0.0778(16) 0.0975(19) 0.0451(12) 0.0002(15) 0.0042(11) -0.0044(12)
C2B1 0.0648(15) 0.100(2) 0.0729(16) 0.0129(15) -0.0013(13) -0.0348(15)
C3B1 0.0796(17) 0.0555(15) 0.102(2) 0.0053(14) -0.0127(16) -0.0017(14)
C4B1 0.095(2) 0.097(2) 0.0795(18) -0.0053(18) 0.0148(15) 0.0349(16)
C5B1 0.0750(16) 0.0960(19) 0.0593(14) 0.0104(15) 0.0177(12) 0.0028(13)
C6B1 0.0672(14) 0.0569(13) 0.0544(12) 0.0044(12) -0.0030(10) -0.0075(10)
C1B2 0.124(14) 0.140(8) 0.052(5) 0.011(8) -0.018(7) 0.009(6)
C2B2 0.054(4) 0.138(10) 0.030(3) 0.061(6) -0.001(2) -0.007(5)
C3B2 0.033(5) 0.143(7) 0.039(3) 0.004(4) 0.017(3) 0.003(4)
C1B3 0.107(12) 0.057(6) 0.061(8) 0.000 -0.038(8) 0.000
C2B3 0.082(5) 0.060(4) 0.055(4) 0.023(5) -0.022(4) -0.013(4)
C3B3 0.033(4) 0.084(5) 0.031(3) 0.021(3) 0.014(2) -0.001(3)
C4B3 0.043(7) 0.069(5) 0.044(5) 0.000 0.003(4) 0.000

loop_
_atom_type_symbol
_atom_type_description
_atom_type_scat_dispersion_real
_atom_type_scat_dispersion_imag
_atom_type_scat_source
C C 0.0033 0.0016 'International Tables Vol C Tables 4.2.6.8 and 6.1.1.4'
H H 0.0000 0.0000 'International Tables Vol C Tables 4.2.6.8 and 6.1.1.4'
F F 0.0171 0.0103 'International Tables Vol C Tables 4.2.6.8 and 6.1.1.4'
O O 0.0106 0.0060 'International Tables Vol C Tables 4.2.6.8 and 6.1.1.4'

loop_
_geom_angle_atom_site_label_1
_geom_angle_atom_site_label_2
_geom_angle_atom_site_label_3
_geom_angle_site_symmetry_1
_geom_angle_site_symmetry_3
_geom_angle
C2 C1 C11 . . 112.96(14)
C2 C1 C21 . . 106.76(13)
C11 C1 C21 . . 110.44(12)
C2 C1 C3 . . 107.97(13)
C11 C1 C3 . . 106.72(12)
C21 C1 C3 . . 112.05(13)
F21 C2 F22 . . 106.23(14)
F21 C2 F23 . . 106.91(15)
F22 C2 F23 . . 106.52(14)
F21 C2 C1 . . 111.12(13)
F22 C2 C1 . . 112.00(15)
F23 C2 C1 . . 113.61(14)
F31 C3 F32 . . 106.83(14)
F31 C3 F33 . . 106.91(14)
F32 C3 F33 . . 106.31(13)
F31 C3 C1 . . 111.43(13)
F32 C3 C1 . . 113.65(14)
F33 C3 C1 . . 111.32(14)
C12 C11 C16 . . 117.93(15)
C12 C11 C1 . . 124.40(14)
C16 C11 C1 . . 117.66(14)
C13 C12 C11 . . 120.79(15)
C13 C12 H12 . . 119.6
C11 C12 H12 . . 119.6
C14 C13 C12 . . 120.16(15)
C14 C13 H13 . . 119.9
C12 C13 H13 . . 119.9
C13 C14 O14 . . 122.43(14)
C13 C14 C15 . . 119.82(15)
O14 C14 C15 . . 117.75(15)
C14 O14 H14O . . 107.4
C16 C15 C14 . . 119.78(16)
C16 C15 H15 . . 120.1
C14 C15 H15 . . 120.1
C15 C16 C11 . . 121.48(15)
C15 C16 H16 . . 119.3
C11 C16 H16 . . 119.3
C26 C21 C22 . . 117.80(14)
C26 C21 C1 . . 123.71(13)
C22 C21 C1 . . 118.48(14)
C23 C22 C21 . . 121.52(15)
C23 C22 H22 . . 119.2
C21 C22 H22 . . 119.2
C24 C23 C22 . . 119.51(14)
C24 C23 H23 . . 120.2
C22 C23 H23 . . 120.2
C23 C24 C25 . . 119.86(15)
C23 C24 O24 . . 121.68(14)
C25 C24 O24 . . 118.45(14)
C24 O24 H24O . . 104.7
C24 C25 C26 . . 119.98(15)
C24 C25 H25 . . 120.0
C26 C25 H25 . . 120.0
C21 C26 C25 . . 121.27(14)
C21 C26 H26 . . 119.4
C25 C26 H26 . . 119.4
C2B1 C1B1 C6B1 . . 120.3(2)
C2B1 C1B1 H1B1 . . 119.9
C6B1 C1B1 H1B1 . . 119.9
C1B1 C2B1 C3B1 . . 120.1(2)
C1B1 C2B1 H2B1 . . 119.9
C3B1 C2B1 H2B1 . . 119.9
C2B1 C3B1 C4B1 . . 119.2(3)
C2B1 C3B1 H3B1 . . 120.4
C4B1 C3B1 H3B1 . . 120.4
C5B1 C4B1 C3B1 . . 120.6(2)
C5B1 C4B1 H4B1 . . 119.7
C3B1 C4B1 H4B1 . . 119.7
C6B1 C5B1 C4B1 . . 119.9(2)
C6B1 C5B1 H5B1 . . 120.0
C4B1 C5B1 H5B1 . . 120.0
C5B1 C6B1 C1B1 . . 119.8(2)
C5B1 C6B1 H6B1 . . 120.1
C1B1 C6B1 H6B1 . . 120.1
C2B2 C1B2 C1B2 . 2 119.9
C2B2 C1B2 H1B2 . . 120.0
C1B2 C1B2 H1B2 2 . 120.0
C1B2 C2B2 C3B2 . . 120.0
C1B2 C2B2 H2B2 . . 120.0
C3B2 C2B2 H2B2 . . 120.0
C3B2 C3B2 C2B2 2 . 120.0
C3B2 C3B2 H3B2 2 . 120.0
C2B2 C3B2 H3B2 . . 120.0
C2B3 C1B3 C2B3 . 2 120.0
C2B3 C1B3 H1B3 . . 120.0
C2B3 C1B3 H1B3 2 . 120.0
C1B3 C2B3 C3B3 . . 120.0
C1B3 C2B3 H2B3 . . 120.0
C3B3 C2B3 H2B3 . . 120.0
C4B3 C3B3 H3B3 . . 120.0
C2B3 C3B3 H3B3 . . 120.0
C3B3 C4B3 H4B3 . . 120.0
C3B3 C4B3 H4B3 2 . 120.0

loop_
_geom_bond_atom_site_label_1
_geom_bond_atom_site_label_2
_geom_bond_site_symmetry_2
_geom_bond_distance
C1 C2 . 1.537(2)
C1 C11 . 1.538(2)
C1 C21 . 1.546(2)
C1 C3 . 1.550(2)
C2 F21 . 1.340(2)
C2 F22 . 1.341(2)
C2 F23 . 1.340(2)
C3 F31 . 1.332(2)
C3 F32 . 1.339(2)
C3 F33 . 1.338(2)
C11 C12 . 1.392(2)
C11 C16 . 1.394(2)
C12 C13 . 1.386(2)
C12 H12 . 0.9500
C13 C14 . 1.382(2)
C13 H13 . 0.9500
C14 O14 . 1.3786(19)
C14 C15 . 1.383(2)
O14 H14O . 1.0004
C15 C16 . 1.379(2)
C15 H15 . 0.9500
C16 H16 . 0.9500
C21 C26 . 1.383(2)
C21 C22 . 1.388(2)
C22 C23 . 1.382(2)
C22 H22 . 0.9500
C23 C24 . 1.380(2)
C23 H23 . 0.9500
C24 C25 . 1.379(2)
C24 O24 . 1.3844(19)
O24 H24O . 0.9352
C25 C26 . 1.380(2)
C25 H25 . 0.9500
C26 H26 . 0.9500
C1B1 C2B1 . 1.372(4)
C1B1 C6B1 . 1.371(3)
C1B1 H1B1 . 0.9500
C2B1 C3B1 . 1.355(4)
C2B1 H2B1 . 0.9500
C3B1 C4B1 . 1.379(4)
C3B1 H3B1 . 0.9500
C4B1 C5B1 . 1.367(4)
C4B1 H4B1 . 0.9500
C5B1 C6B1 . 1.353(3)
C5B1 H5B1 . 0.9500
C6B1 H6B1 . 0.9500
C1B2 C2B2 . 1.3900
C1B2 C1B2 2 1.3903(3)
C1B2 H1B2 . 0.9500
C2B2 C3B2 . 1.3900
C2B2 H2B2 . 0.9500
C3B2 C3B2 2 1.3860
C3B2 H3B2 . 0.9500
C1B3 C2B3 . 1.3898
C1B3 C2B3 2 1.3898
C1B3 H1B3 . 0.9500
C2B3 C3B3 . 1.3900
C2B3 H2B3 . 0.9500
C3B3 C4B3 . 1.3898
C3B3 H3B3 . 0.9500
C4B3 C3B3 2 1.3898
C4B3 H4B3 . 0.9500

loop_
_geom_hbond_atom_site_label_D
_geom_hbond_atom_site_label_H
_geom_hbond_atom_site_label_A
_geom_hbond_site_symmetry_A
_geom_hbond_distance_DH
_geom_hbond_distance_HA
_geom_hbond_distance_DA
_geom_hbond_angle_DHA
_geom_hbond_publ_flag
O14 H14O O24 3_545 1.00 1.72 2.700(2) 167 yes
O24 H24O O14 7_556 0.94 1.93 2.747(2) 144 yes
C15 H15 F22 1_545 0.95 2.58 3.397(2) 144 yes
C5B1 H5B1 F33 4_545 0.95 2.69 3.484(3) 141 yes
C1B2 H1B2 F23 4_545 0.95 2.83 3.717 155 yes
C2B3 H2B3 F23 4_545 0.95 2.86 3.700 147 yes

loop_
_geom_torsion_atom_site_label_1
_geom_torsion_atom_site_label_2
_geom_torsion_atom_site_label_3
_geom_torsion_atom_site_label_4
_geom_torsion_site_symmetry_1
_geom_torsion_site_symmetry_4
_geom_torsion
C11 C1 C2 F21 . . -52.72(17)
C21 C1 C2 F21 . . 68.87(17)
C3 C1 C2 F21 . . -170.48(13)
C11 C1 C2 F22 . . -171.36(13)
C21 C1 C2 F22 . . -49.77(17)
C3 C1 C2 F22 . . 70.88(17)
C11 C1 C2 F23 . . 67.89(18)
C21 C1 C2 F23 . . -170.53(13)
C3 C1 C2 F23 . . -49.88(19)
C2 C1 C3 F31 . . -166.17(13)
C11 C1 C3 F31 . . 72.12(16)
C21 C1 C3 F31 . . -48.89(18)
C2 C1 C3 F32 . . -45.41(19)
C11 C1 C3 F32 . . -167.12(14)
C21 C1 C3 F32 . . 71.87(18)
C2 C1 C3 F33 . . 74.59(17)
C11 C1 C3 F33 . . -47.12(18)
C21 C1 C3 F33 . . -168.13(14)
C2 C1 C11 C12 . . -13.6(2)
C21 C1 C11 C12 . . -133.07(15)
C3 C1 C11 C12 . . 104.91(17)
C2 C1 C11 C16 . . 167.50(13)
C21 C1 C11 C16 . . 48.02(18)
C3 C1 C11 C16 . . -74.00(17)
C16 C11 C12 C13 . . -2.0(2)
C1 C11 C12 C13 . . 179.12(14)
C11 C12 C13 C14 . . 1.6(2)
C12 C13 C14 O14 . . 179.80(14)
C12 C13 C14 C15 . . 0.2(2)
C13 C14 C15 C16 . . -1.5(2)
O14 C14 C15 C16 . . 178.86(14)
C14 C15 C16 C11 . . 1.1(2)
C12 C11 C16 C15 . . 0.6(2)
C1 C11 C16 C15 . . 179.62(14)
C2 C1 C21 C26 . . 95.17(18)
C11 C1 C21 C26 . . -141.66(15)
C3 C1 C21 C26 . . -22.8(2)
C2 C1 C21 C22 . . -83.70(18)
C11 C1 C21 C22 . . 39.5(2)
C3 C1 C21 C22 . . 158.29(15)
C26 C21 C22 C23 . . 1.6(3)
C1 C21 C22 C23 . . -179.50(16)
C21 C22 C23 C24 . . 0.5(3)
C22 C23 C24 C25 . . -1.8(3)
C22 C23 C24 O24 . . 178.76(17)
C23 C24 C25 C26 . . 1.0(3)
O24 C24 C25 C26 . . -179.55(16)
C22 C21 C26 C25 . . -2.4(3)
C1 C21 C26 C25 . . 178.74(16)
C24 C25 C26 C21 . . 1.1(3)
C6B1 C1B1 C2B1 C3B1 . . -0.7(4)
C1B1 C2B1 C3B1 C4B1 . . 0.2(4)
C2B1 C3B1 C4B1 C5B1 . . 0.2(4)
C3B1 C4B1 C5B1 C6B1 . . -0.1(4)
C4B1 C5B1 C6B1 C1B1 . . -0.4(4)
C2B1 C1B1 C6B1 C5B1 . . 0.8(4)
C1B2 C1B2 C2B2 C3B2 2 . 0.1
C1B2 C2B2 C3B2 C3B2 . 2 -0.1
C2B3 C1B3 C2B3 C3B3 2 . 0.0
C1B3 C2B3 C3B3 C4B3 . . 0.0
C2B3 C3B3 C4B3 C3B3 . 2 0.0
